data_7133168
loop_
_publ_author_name
'Sun, Hainan'
'Li, Lili'
'Chen, Yahui'
'Kim, Yong Beom'
'Kim, Hyunseung'
'Fei, Liangshuang'
'Shao, Zongping'
'Jung, WooChul'

_publ_section_title
;
 Crystal structure optimization of copper oxides for the benzyl alcohol
 oxidation reaction.
;
_journal_issue 56
_journal_name_full 'Chemical communications (Cambridge, England)'
_journal_page_first 7224
_journal_page_last 7227
_journal_paper_doi 10.1039/d4cc01751j
_journal_volume 60
_journal_year 2024
_chemical_formula_moiety 'C7 H6 O2'
_chemical_formula_sum 'C7 H6 O2'
_chemical_formula_weight 122.12
_chemical_name_common Chen-20220829
_space_group_crystal_system monoclinic
_space_group_IT_number 14
_space_group_name_Hall '-P 2yn'
_space_group_name_H-M_alt 'P 1 21/n 1'
_atom_sites_solution_hydrogens geom
_atom_sites_solution_primary iterative
_audit_creation_date 2022-08-30
_audit_creation_method
;
Olex2 1.3
(compiled 2020.11.12 svn.r5f609507 for OlexSys, GUI svn.r6408)
;
_audit_update_record
;
2022-08-30 deposited with the CCDC.	2024-06-06 downloaded from the CCDC.
;
_cell_angle_alpha 90
_cell_angle_beta 97.045(16)
_cell_angle_gamma 90
_cell_formula_units_Z 4
_cell_length_a 5.502(3)
_cell_length_b 5.137(3)
_cell_length_c 21.927(15)
_cell_measurement_reflns_used 254
_cell_measurement_temperature 296.(2)
_cell_measurement_theta_max 19.5694
_cell_measurement_theta_min 3.7340
_cell_volume 615.1(6)
_computing_cell_refinement 'SAINT V8.40B (Bruker Nano, Inc., 2019)'
_computing_data_collection 'Bruker Instrument Service v2021.1.0.1'
_computing_data_reduction 'SAINT V8.40B (Bruker Nano, Inc., 2019)'
_computing_molecular_graphics 'Olex2 1.3 (Dolomanov et al., 2009)'
_computing_publication_material 'Olex2 1.3 (Dolomanov et al., 2009)'
_computing_structure_refinement 'SHELXL 2018/3 (Sheldrick, 2015)'
_computing_structure_solution 'olex2.solve 1.3 (Bourhis et al., 2015)'
_diffrn_ambient_temperature 296.15
_diffrn_detector_area_resol_mean 7.3910
_diffrn_measured_fraction_theta_full 0.992
_diffrn_measured_fraction_theta_max 0.992
_diffrn_measurement_device_type 'Bruker APEX-II CCD'
_diffrn_measurement_method '\f and \w scans'
_diffrn_radiation_type MoK\a
_diffrn_radiation_wavelength 0.71073
_diffrn_reflns_av_R_equivalents 0.0872
_diffrn_reflns_av_unetI/netI 0.1465
_diffrn_reflns_Laue_measured_fraction_full 0.992
_diffrn_reflns_Laue_measured_fraction_max 0.992
_diffrn_reflns_limit_h_max 5
_diffrn_reflns_limit_h_min -6
_diffrn_reflns_limit_k_max 6
_diffrn_reflns_limit_k_min -6
_diffrn_reflns_limit_l_max 26
_diffrn_reflns_limit_l_min -16
_diffrn_reflns_number 2498
_diffrn_reflns_point_group_measured_fraction_full 0.992
_diffrn_reflns_point_group_measured_fraction_max 0.992
_diffrn_reflns_theta_full 25.040
_diffrn_reflns_theta_max 25.040
_diffrn_reflns_theta_min 1.872
_exptl_absorpt_coefficient_mu 0.097
_exptl_absorpt_correction_T_max 1.00
_exptl_absorpt_correction_T_min 0.80
_exptl_absorpt_correction_type multi-scan
_exptl_absorpt_process_details
;
SADABS-2016/2 - Bruker AXS area detector scaling and absorption correction
;
_exptl_crystal_colour colourless
_exptl_crystal_colour_primary colourless
_exptl_crystal_density_diffrn 1.319
_exptl_crystal_density_method 'not measured'
_exptl_crystal_description plate
_exptl_crystal_F_000 256
_exptl_crystal_size_max 0.14
_exptl_crystal_size_mid 0.13
_exptl_crystal_size_min 0.01
_refine_diff_density_max 0.217
_refine_diff_density_min -0.207
_refine_diff_density_rms 0.054
_refine_ls_extinction_coef 0.048(12)
_refine_ls_extinction_expression Fc^*^=kFc[1+0.001xFc^2^\l^3^/sin(2\q)]^-1/4^
_refine_ls_extinction_method 'SHELXL-2018/3 (Sheldrick 2018)'
_refine_ls_goodness_of_fit_ref 0.910
_refine_ls_hydrogen_treatment constr
_refine_ls_matrix_type full
_refine_ls_number_parameters 72
_refine_ls_number_reflns 1074
_refine_ls_number_restraints 0
_refine_ls_restrained_S_all 0.910
_refine_ls_R_factor_all 0.2130
_refine_ls_R_factor_gt 0.0834
_refine_ls_shift/su_max 0.000
_refine_ls_shift/su_mean 0.000
_refine_ls_structure_factor_coef Fsqd
_refine_ls_weighting_details 'w=1/[\s^2^(Fo^2^)+(0.0929P)^2^] where P=(Fo^2^+2Fc^2^)/3'
_refine_ls_weighting_scheme calc
_refine_ls_wR_factor_gt 0.1830
_refine_ls_wR_factor_ref 0.2237
_reflns_Friedel_coverage 0.000
_reflns_number_gt 400
_reflns_number_total 1074
_reflns_threshold_expression 'I > 2\s(I)'
_cod_data_source_file d4cc01751j2.cif
_cod_data_source_block yy137
_cod_depositor_comments
;
The following automatic conversions were performed:

data item '_exptl_absorpt_correction_type' value 'Multi-Scan' was
changed to 'multi-scan' in accordance with the
/home/data/users/saulius/crontab/automatic-downloads/rss-feeds/RSC/lib/dictionaries/cif_core.dic
dictionary named 'cif_core.dic' version 2.4.2 last updated on
2011-04-26.

Automatic conversion script
Id: cif_fix_values 8170 2020-07-09 18:12:32Z antanas 

 Adding full bibliography for 7133168.cif.
;
_cod_original_cell_volume 615.0(7)
_cod_database_code 7133168
_shelx_shelxl_version_number 2018/3
_shelx_space_group_comment
;
The symmetry employed for this shelxl refinement is uniquely defined
by the following loop, which should always be used as a source of
symmetry information in preference to the above space-group names.
They are only intended as comments.
;
_shelx_estimated_absorpt_t_max 0.999
_shelx_estimated_absorpt_t_min 0.987
_olex2_refinement_description
;
1. Fixed Uiso
 At 1.2 times of:
  All C(H) groups
 At 1.5 times of:
  All O(H) groups
2.a Aromatic/amide H refined with riding coordinates:
 C2(H2), C3(H3), C4(H4), C5(H5), C6(H6)
2.b Fitted hexagon refined as free rotating group:
 C1(C2,C3,C4,C5,C6)
2.c Idealised tetrahedral OH refined as rotating group:
 O2(H2A)
;
_olex2_submission_special_instructions 'No special instructions were received'

loop_
_space_group_symop_operation_xyz
'x, y, z'
'-x+1/2, y+1/2, -z+1/2'
'-x, -y, -z'
'x-1/2, -y-1/2, z-1/2'

loop_
_atom_site_label
_atom_site_type_symbol
_atom_site_fract_x
_atom_site_fract_y
_atom_site_fract_z
_atom_site_U_iso_or_equiv
_atom_site_adp_type
_atom_site_occupancy
_atom_site_site_symmetry_order
_atom_site_calc_flag
_atom_site_refinement_flags_posn
_atom_site_refinement_flags_adp
_atom_site_refinement_flags_occupancy
_atom_site_disorder_assembly
_atom_site_disorder_group
C1 C 0.4213(6) 0.4725(6) 0.60341(15) 0.0500(15) Uani 1 1 d G . . . .
C2 C 0.6001(5) 0.5096(7) 0.65319(18) 0.0615(17) Uani 1 1 d G . . . .
H2 H 0.740380 0.406911 0.657459 0.074 Uiso 1 1 calc R U . . .
C3 C 0.5693(7) 0.7002(8) 0.69658(15) 0.0732(19) Uani 1 1 d G . . . .
H3 H 0.688953 0.725029 0.729884 0.088 Uiso 1 1 calc R U . . .
C4 C 0.3597(8) 0.8537(7) 0.69020(17) 0.0724(18) Uani 1 1 d G . . . .
H4 H 0.339074 0.981261 0.719232 0.087 Uiso 1 1 calc R U . . .
C5 C 0.1809(6) 0.8167(7) 0.6404(2) 0.075(2) Uani 1 1 d G . . . .
H5 H 0.040620 0.919376 0.636153 0.090 Uiso 1 1 calc R U . . .
C6 C 0.2117(5) 0.6261(7) 0.59703(15) 0.0646(18) Uani 1 1 d G . . . .
H6 H 0.092043 0.601258 0.563727 0.077 Uiso 1 1 calc R U . . .
C7 C 0.4628(10) 0.2692(10) 0.5582(3) 0.0551(16) Uani 1 1 d . . . . .
O1 O 0.6552(6) 0.1379(7) 0.56489(17) 0.0675(13) Uani 1 1 d . . . . .
O2 O 0.2937(7) 0.2377(7) 0.51317(19) 0.0744(14) Uani 1 1 d . . . . .
H2A H 0.315517 0.099737 0.495813 0.112 Uiso 1 1 calc R U . . .

loop_
_atom_site_aniso_label
_atom_site_aniso_U_11
_atom_site_aniso_U_22
_atom_site_aniso_U_33
_atom_site_aniso_U_23
_atom_site_aniso_U_13
_atom_site_aniso_U_12
C1 0.053(3) 0.053(3) 0.044(4) 0.001(3) 0.004(3) -0.007(3)
C2 0.060(3) 0.059(4) 0.062(4) -0.008(3) -0.007(3) 0.007(3)
C3 0.084(4) 0.065(4) 0.068(5) 0.013(4) 0.000(3) 0.002(3)
C4 0.087(4) 0.059(4) 0.074(5) -0.016(4) 0.020(4) -0.012(4)
C5 0.058(4) 0.072(4) 0.097(6) -0.004(4) 0.020(4) 0.009(3)
C6 0.053(3) 0.069(4) 0.071(5) -0.005(4) 0.005(3) 0.010(3)
C7 0.071(4) 0.050(4) 0.041(4) 0.005(3) -0.005(3) -0.004(3)
O1 0.055(2) 0.075(3) 0.069(3) -0.012(2) -0.0040(19) 0.023(2)
O2 0.079(3) 0.073(3) 0.066(3) -0.012(2) -0.013(2) 0.018(2)

loop_
_atom_type_symbol
_atom_type_description
_atom_type_scat_dispersion_real
_atom_type_scat_dispersion_imag
_atom_type_scat_source
C C 0.0033 0.0016 'International Tables Vol C Tables 4.2.6.8 and 6.1.1.4'
H H 0.0000 0.0000 'International Tables Vol C Tables 4.2.6.8 and 6.1.1.4'
O O 0.0106 0.0060 'International Tables Vol C Tables 4.2.6.8 and 6.1.1.4'

loop_
_geom_angle_atom_site_label_1
_geom_angle_atom_site_label_2
_geom_angle_atom_site_label_3
_geom_angle
_geom_angle_site_symmetry_1
_geom_angle_site_symmetry_3
_geom_angle_publ_flag
C2 C1 C6 120.0 . . ?
C2 C1 C7 118.1(3) . . ?
C6 C1 C7 121.9(3) . . ?
C1 C2 H2 120.0 . . ?
C3 C2 C1 120.0 . . ?
C3 C2 H2 120.0 . . ?
C2 C3 H3 120.0 . . ?
C4 C3 C2 120.0 . . ?
C4 C3 H3 120.0 . . ?
C3 C4 H4 120.0 . . ?
C5 C4 C3 120.0 . . ?
C5 C4 H4 120.0 . . ?
C4 C5 H5 120.0 . . ?
C4 C5 C6 120.0 . . ?
C6 C5 H5 120.0 . . ?
C1 C6 H6 120.0 . . ?
C5 C6 C1 120.0 . . ?
C5 C6 H6 120.0 . . ?
O1 C7 C1 120.1(4) . . ?
O1 C7 O2 123.2(5) . . ?
O2 C7 C1 116.7(5) . . ?
C7 O2 H2A 109.5 . . ?

loop_
_geom_bond_atom_site_label_1
_geom_bond_atom_site_label_2
_geom_bond_distance
_geom_bond_site_symmetry_2
_geom_bond_publ_flag
C1 C2 1.3900 . ?
C1 C6 1.3900 . ?
C1 C7 1.477(6) . ?
C2 H2 0.9300 . ?
C2 C3 1.3900 . ?
C3 H3 0.9300 . ?
C3 C4 1.3900 . ?
C4 H4 0.9300 . ?
C4 C5 1.3900 . ?
C5 H5 0.9300 . ?
C5 C6 1.3900 . ?
C6 H6 0.9300 . ?
C7 O1 1.248(5) . ?
C7 O2 1.281(5) . ?
O2 H2A 0.8200 . ?

loop_
_geom_torsion_atom_site_label_1
_geom_torsion_atom_site_label_2
_geom_torsion_atom_site_label_3
_geom_torsion_atom_site_label_4
_geom_torsion
_geom_torsion_site_symmetry_1
_geom_torsion_site_symmetry_2
_geom_torsion_site_symmetry_3
_geom_torsion_site_symmetry_4
_geom_torsion_publ_flag
C1 C2 C3 C4 0.0 . . . . ?
C2 C1 C6 C5 0.0 . . . . ?
C2 C1 C7 O1 -0.7(6) . . . . ?
C2 C1 C7 O2 179.3(4) . . . . ?
C2 C3 C4 C5 0.0 . . . . ?
C3 C4 C5 C6 0.0 . . . . ?
C4 C5 C6 C1 0.0 . . . . ?
C6 C1 C2 C3 0.0 . . . . ?
C6 C1 C7 O1 178.8(4) . . . . ?
C6 C1 C7 O2 -1.2(6) . . . . ?
C7 C1 C2 C3 179.5(4) . . . . ?
C7 C1 C6 C5 -179.5(4) . . . . ?
